data_9013431
loop_
_publ_author_name
'Balic-Zunic T'
'Garavelli, A.'
'Acquafredda, P.'
'Leonardsen, E.'
'Jakobsson, S. P.'

_publ_section_title
;Eldfellite, NaFe(SO4)2, a new fumarolic mineral from Eldfell volcano, Iceland
;
_journal_name_full 'Mineralogical Magazine'
_journal_page_first 51
_journal_page_last 57
_journal_paper_doi 10.1180/minmag.2009.073.1.51
_journal_volume 73
_journal_year 2009
_chemical_compound_source 'Eldfell volcano, Iceland'
_chemical_formula_sum 'Al0.03 Fe0.82 K0.01 Mg0.08 Mn0.01 Na0.77 O8 P0.06 S2 Ti0.02'
_chemical_name_mineral Eldfellite
_space_group_IT_number 12
_symmetry_space_group_name_Hall '-C 2y'
_symmetry_space_group_name_H-M 'C 1 2/m 1'
_cell_angle_alpha 90
_cell_angle_beta 92.13
_cell_angle_gamma 90
_cell_length_a 8.043
_cell_length_b 5.139
_cell_length_c 7.115
_cell_formula_units_Z 2
_cell_volume 293.881
_database_code_amcsd 0014587
_exptl_crystal_density_diffrn 2.962
_cod_original_formula_sum 'Na.77 K.01 Fe.82 Mg.08 Al.03 Mn.01 Ti.02 S2 P.06 O8'
_cod_database_code 9013431

loop_
_space_group_symop_operation_xyz
x,y,z
1/2+x,1/2+y,z
x,-y,z
1/2+x,1/2-y,z
-x,y,-z
1/2-x,1/2+y,-z
-x,-y,-z
1/2-x,1/2-y,-z

loop_
_atom_site_label
_atom_site_fract_x
_atom_site_fract_y
_atom_site_fract_z
_atom_site_occupancy
_atom_site_U_iso_or_equiv
Na 0.00000 0.00000 0.50000 0.77000 0.01900
K 0.00000 0.00000 0.50000 0.01000 0.01900
Fe 0.00000 0.00000 0.00000 0.82000 0.00760
Mg 0.00000 0.00000 0.00000 0.08000 0.00760
Al 0.00000 0.00000 0.00000 0.03000 0.00760
Mn 0.00000 0.00000 0.00000 0.01000 0.00760
Ti 0.00000 0.00000 0.00000 0.02000 0.00760
S 0.37000 0.00000 0.21200 1.00000 0.00760
P 0.37000 0.00000 0.21200 0.03000 0.00760
O1 0.23700 0.00000 0.06300 1.00000 0.01900
O2 0.28500 0.00000 0.37500 1.00000 0.01900
O3 0.45700 0.23700 0.22100 1.00000 0.01900

loop_
_cod_related_entry_id
_cod_related_entry_database
_cod_related_entry_code
1 AMCSD 0014587
